data_7105925
loop_
_publ_author_name
'Jing An '
'Ning-Jie Chang'
'Li-Dong Song'
'Yu-Qin Jin'
'Ying Ma'
'Jia-Rong Chen '
' Wen-Jing Xiao'

_publ_section_title
;
 An Efficient and General Synthesis of Oxazino[4,3-a]indoles by A Cascade
 Addition-Cyclization Reaction of (1H-Indol-2-yl)methanols and Vinyl
 Sulfonium Salts
;
_journal_name_full Chem.Commun.
_journal_page_first 1869
_journal_paper_doi 10.1039/c0cc03823g
_journal_volume 47
_journal_year 2011
_chemical_formula_moiety 'C12 H12 N2 O'
_chemical_formula_sum 'C12 H12 N2 O'
_chemical_formula_weight 200.24
_chemical_name_systematic
;
?
;
_space_group_IT_number 14
_symmetry_cell_setting monoclinic
_symmetry_space_group_name_Hall '-P 2ybc'
_symmetry_space_group_name_H-M 'P 1 21/c 1'
_atom_sites_solution_hydrogens geom
_atom_sites_solution_primary direct
_atom_sites_solution_secondary difmap
_audit_creation_method SHELXL-97
_cell_angle_alpha 90.00
_cell_angle_beta 98.375(2)
_cell_angle_gamma 90.00
_cell_formula_units_Z 4
_cell_length_a 10.5035(12)
_cell_length_b 8.0361(9)
_cell_length_c 12.2743(14)
_cell_measurement_reflns_used 3329
_cell_measurement_temperature 298(2)
_cell_measurement_theta_max 24.86
_cell_measurement_theta_min 3.04
_cell_volume 1025.0(2)
_computing_cell_refinement 'Bruker SMART'
_computing_data_collection 'Bruker SMART'
_computing_data_reduction 'Bruker SAINT'
_computing_molecular_graphics 'Bruker SHELXTL'
_computing_publication_material 'Bruker SHELXTL'
_computing_structure_refinement 'SHELXL-97 (Sheldrick, 1997)'
_computing_structure_solution 'SHELXS-97 (Sheldrick, 1990)'
_diffrn_ambient_temperature 298(2)
_diffrn_measured_fraction_theta_full 0.998
_diffrn_measured_fraction_theta_max 0.998
_diffrn_measurement_device_type 'CCD area detector'
_diffrn_measurement_method 'phi and omega scans'
_diffrn_radiation_monochromator graphite
_diffrn_radiation_source 'fine-focus sealed tube'
_diffrn_radiation_type MoK\a
_diffrn_radiation_wavelength 0.71073
_diffrn_reflns_av_R_equivalents 0.0307
_diffrn_reflns_av_sigmaI/netI 0.0239
_diffrn_reflns_limit_h_max 13
_diffrn_reflns_limit_h_min -13
_diffrn_reflns_limit_k_max 10
_diffrn_reflns_limit_k_min -10
_diffrn_reflns_limit_l_max 16
_diffrn_reflns_limit_l_min -16
_diffrn_reflns_number 12261
_diffrn_reflns_theta_full 28.28
_diffrn_reflns_theta_max 28.28
_diffrn_reflns_theta_min 1.96
_exptl_absorpt_coefficient_mu 0.085
_exptl_absorpt_correction_type none
_exptl_crystal_colour colorless
_exptl_crystal_density_diffrn 1.298
_exptl_crystal_density_method 'not measured'
_exptl_crystal_description block
_exptl_crystal_F_000 424
_exptl_crystal_size_max 0.20
_exptl_crystal_size_mid 0.10
_exptl_crystal_size_min 0.10
_refine_diff_density_max 0.169
_refine_diff_density_min -0.163
_refine_diff_density_rms 0.034
_refine_ls_extinction_method none
_refine_ls_goodness_of_fit_ref 1.058
_refine_ls_hydrogen_treatment constr
_refine_ls_matrix_type full
_refine_ls_number_parameters 137
_refine_ls_number_reflns 2541
_refine_ls_number_restraints 0
_refine_ls_restrained_S_all 1.058
_refine_ls_R_factor_all 0.0679
_refine_ls_R_factor_gt 0.0489
_refine_ls_shift/su_max 0.000
_refine_ls_shift/su_mean 0.000
_refine_ls_structure_factor_coef Fsqd
_refine_ls_weighting_details 'calc w=1/[\s^2^(Fo^2^)+(0.0821P)^2^+0.0000P] where P=(Fo^2^+2Fc^2^)/3'
_refine_ls_weighting_scheme calc
_refine_ls_wR_factor_gt 0.1371
_refine_ls_wR_factor_ref 0.1458
_reflns_number_gt 1780
_reflns_number_total 2541
_reflns_threshold_expression >2sigma(I)
_cod_data_source_file C0CC03823G.TXT
_cod_data_source_block 101104cm
_cod_depositor_comments
;
The following automatic conversions were performed:

'_symmetry_cell_setting' value 'Monoclinic' changed to 'monoclinic'
according to the built-in table from CIF Core dictionary named
'cif_core.dic' version 2.4.1 from 2010-06-29.

Automatic conversion script
Id: cif_fix_values 1646 2011-03-28 12:23:43Z adriana 
;
_cod_original_sg_symbol_H-M P2(1)/c
_cod_database_code 7105925

loop_
_symmetry_equiv_pos_as_xyz
'x, y, z'
'-x, y+1/2, -z+1/2'
'-x, -y, -z'
'x, -y-1/2, z-1/2'

loop_
_atom_site_label
_atom_site_type_symbol
_atom_site_fract_x
_atom_site_fract_y
_atom_site_fract_z
_atom_site_U_iso_or_equiv
_atom_site_adp_type
_atom_site_occupancy
_atom_site_symmetry_multiplicity
_atom_site_calc_flag
_atom_site_refinement_flags
_atom_site_disorder_assembly
_atom_site_disorder_group
C1 C 0.16565(13) 0.13074(17) 0.19738(11) 0.0515(4) Uani 1 1 d . . .
C2 C 0.24280(16) 0.0599(2) 0.28771(13) 0.0670(4) Uani 1 1 d . . .
H2 H 0.2102 -0.0170 0.3331 0.080 Uiso 1 1 calc R . .
C3 C 0.37007(18) 0.1096(3) 0.30643(18) 0.0891(6) Uani 1 1 d . . .
H3 H 0.4243 0.0658 0.3662 0.107 Uiso 1 1 calc R . .
C4 C 0.41932(19) 0.2246(3) 0.2375(2) 0.0960(7) Uani 1 1 d . . .
H4 H 0.5055 0.2553 0.2525 0.115 Uiso 1 1 calc R . .
C5 C 0.34380(18) 0.2920(2) 0.14953(17) 0.0850(6) Uani 1 1 d . . .
H5 H 0.3780 0.3678 0.1044 0.102 Uiso 1 1 calc R . .
C6 C 0.21429(15) 0.24668(19) 0.12714(12) 0.0596(4) Uani 1 1 d . . .
C7 C 0.11106(16) 0.29173(18) 0.04598(12) 0.0603(4) Uani 1 1 d . . .
H7 H 0.1144 0.3661 -0.0116 0.072 Uiso 1 1 calc R . .
C8 C 0.00541(14) 0.20640(14) 0.06732(10) 0.0476(3) Uani 1 1 d . . .
C9 C -0.12593(15) 0.20632(16) 0.00743(11) 0.0527(4) Uani 1 1 d . . .
C10 C -0.18620(14) 0.0630(2) 0.16895(12) 0.0625(4) Uani 1 1 d . . .
H10A H -0.2474 -0.0235 0.1802 0.075 Uiso 1 1 calc R . .
H10B H -0.1982 0.1543 0.2181 0.075 Uiso 1 1 calc R . .
C11 C -0.05322(13) -0.00387(17) 0.19816(11) 0.0533(4) Uani 1 1 d . . .
H11A H -0.0333 -0.0173 0.2774 0.064 Uiso 1 1 calc R . .
H11B H -0.0470 -0.1120 0.1642 0.064 Uiso 1 1 calc R . .
C12 C -0.34675(17) 0.1207(3) 0.00354(16) 0.0897(6) Uani 1 1 d . . .
H12A H -0.3945 0.2014 0.0387 0.134 Uiso 1 1 calc R . .
H12B H -0.3829 0.0122 0.0108 0.134 Uiso 1 1 calc R . .
H12C H -0.3511 0.1477 -0.0731 0.134 Uiso 1 1 calc R . .
N1 N 0.03789(10) 0.11018(12) 0.15995(8) 0.0449(3) Uani 1 1 d . . .
N2 N -0.21352(11) 0.12156(15) 0.05536(9) 0.0576(3) Uani 1 1 d . . .
O1 O -0.15158(12) 0.27745(14) -0.08203(9) 0.0782(4) Uani 1 1 d . . .

loop_
_atom_site_aniso_label
_atom_site_aniso_U_11
_atom_site_aniso_U_22
_atom_site_aniso_U_33
_atom_site_aniso_U_23
_atom_site_aniso_U_13
_atom_site_aniso_U_12
C1 0.0516(8) 0.0511(7) 0.0526(8) -0.0143(6) 0.0102(6) 0.0016(6)
C2 0.0631(10) 0.0708(10) 0.0650(10) -0.0134(8) 0.0017(8) 0.0132(8)
C3 0.0611(11) 0.1104(15) 0.0900(14) -0.0362(12) -0.0084(10) 0.0230(11)
C4 0.0527(11) 0.1323(18) 0.1047(17) -0.0503(14) 0.0170(11) -0.0127(11)
C5 0.0680(12) 0.1048(14) 0.0869(14) -0.0339(11) 0.0274(10) -0.0297(10)
C6 0.0615(9) 0.0618(8) 0.0594(9) -0.0196(7) 0.0225(7) -0.0147(7)
C7 0.0791(11) 0.0567(9) 0.0485(8) -0.0039(6) 0.0207(8) -0.0189(7)
C8 0.0657(9) 0.0409(6) 0.0380(7) -0.0024(5) 0.0139(6) -0.0047(6)
C9 0.0703(10) 0.0471(7) 0.0398(7) -0.0041(6) 0.0056(6) 0.0020(6)
C10 0.0609(10) 0.0771(10) 0.0512(8) 0.0037(7) 0.0145(7) -0.0131(7)
C11 0.0624(9) 0.0528(8) 0.0455(8) 0.0061(6) 0.0103(6) -0.0095(6)
C12 0.0579(11) 0.1291(17) 0.0779(12) -0.0107(11) -0.0039(9) 0.0042(10)
N1 0.0511(7) 0.0424(6) 0.0421(6) 0.0002(4) 0.0097(5) -0.0032(4)
N2 0.0521(7) 0.0712(8) 0.0479(7) -0.0027(5) 0.0020(5) -0.0023(6)
O1 0.1042(10) 0.0775(7) 0.0489(6) 0.0145(5) -0.0025(6) 0.0031(6)

loop_
_atom_type_symbol
_atom_type_description
_atom_type_scat_dispersion_real
_atom_type_scat_dispersion_imag
_atom_type_scat_source
C C 0.0033 0.0016 'International Tables Vol C Tables 4.2.6.8 and 6.1.1.4'
H H 0.0000 0.0000 'International Tables Vol C Tables 4.2.6.8 and 6.1.1.4'
N N 0.0061 0.0033 'International Tables Vol C Tables 4.2.6.8 and 6.1.1.4'
O O 0.0106 0.0060 'International Tables Vol C Tables 4.2.6.8 and 6.1.1.4'

loop_
_geom_angle_atom_site_label_1
_geom_angle_atom_site_label_2
_geom_angle_atom_site_label_3
_geom_angle
_geom_angle_site_symmetry_1
_geom_angle_site_symmetry_3
_geom_angle_publ_flag
N1 C1 C2 130.33(14) . . ?
N1 C1 C6 107.43(13) . . ?
C2 C1 C6 122.24(14) . . ?
C3 C2 C1 116.72(18) . . ?
C3 C2 H2 121.6 . . ?
C1 C2 H2 121.6 . . ?
C2 C3 C4 121.57(19) . . ?
C2 C3 H3 119.2 . . ?
C4 C3 H3 119.2 . . ?
C5 C4 C3 121.29(18) . . ?
C5 C4 H4 119.4 . . ?
C3 C4 H4 119.4 . . ?
C4 C5 C6 119.50(19) . . ?
C4 C5 H5 120.2 . . ?
C6 C5 H5 120.2 . . ?
C5 C6 C7 134.39(17) . . ?
C5 C6 C1 118.67(17) . . ?
C7 C6 C1 106.93(13) . . ?
C8 C7 C6 107.42(13) . . ?
C8 C7 H7 126.3 . . ?
C6 C7 H7 126.3 . . ?
C7 C8 N1 109.32(13) . . ?
C7 C8 C9 129.61(12) . . ?
N1 C8 C9 121.07(11) . . ?
O1 C9 N2 123.30(15) . . ?
O1 C9 C8 120.95(14) . . ?
N2 C9 C8 115.73(12) . . ?
N2 C10 C11 113.13(12) . . ?
N2 C10 H10A 109.0 . . ?
C11 C10 H10A 109.0 . . ?
N2 C10 H10B 109.0 . . ?
C11 C10 H10B 109.0 . . ?
H10A C10 H10B 107.8 . . ?
N1 C11 C10 109.49(11) . . ?
N1 C11 H11A 109.8 . . ?
C10 C11 H11A 109.8 . . ?
N1 C11 H11B 109.8 . . ?
C10 C11 H11B 109.8 . . ?
H11A C11 H11B 108.2 . . ?
N2 C12 H12A 109.5 . . ?
N2 C12 H12B 109.5 . . ?
H12A C12 H12B 109.5 . . ?
N2 C12 H12C 109.5 . . ?
H12A C12 H12C 109.5 . . ?
H12B C12 H12C 109.5 . . ?
C1 N1 C8 108.88(11) . . ?
C1 N1 C11 129.08(11) . . ?
C8 N1 C11 121.74(11) . . ?
C9 N2 C12 119.20(14) . . ?
C9 N2 C10 121.90(12) . . ?
C12 N2 C10 117.39(13) . . ?

loop_
_geom_bond_atom_site_label_1
_geom_bond_atom_site_label_2
_geom_bond_distance
_geom_bond_site_symmetry_2
_geom_bond_publ_flag
C1 N1 1.3637(17) . ?
C1 C2 1.396(2) . ?
C1 C6 1.414(2) . ?
C2 C3 1.382(3) . ?
C2 H2 0.9300 . ?
C3 C4 1.401(3) . ?
C3 H3 0.9300 . ?
C4 C5 1.356(3) . ?
C4 H4 0.9300 . ?
C5 C6 1.396(2) . ?
C5 H5 0.9300 . ?
C6 C7 1.409(2) . ?
C7 C8 1.3620(19) . ?
C7 H7 0.9300 . ?
C8 N1 1.3762(16) . ?
C8 C9 1.466(2) . ?
C9 O1 1.2325(17) . ?
C9 N2 1.3470(18) . ?
C10 N2 1.4600(18) . ?
C10 C11 1.491(2) . ?
C10 H10A 0.9700 . ?
C10 H10B 0.9700 . ?
C11 N1 1.4514(16) . ?
C11 H11A 0.9700 . ?
C11 H11B 0.9700 . ?
C12 N2 1.450(2) . ?
C12 H12A 0.9600 . ?
C12 H12B 0.9600 . ?
C12 H12C 0.9600 . ?

loop_
_geom_torsion_atom_site_label_1
_geom_torsion_atom_site_label_2
_geom_torsion_atom_site_label_3
_geom_torsion_atom_site_label_4
_geom_torsion
_geom_torsion_site_symmetry_1
_geom_torsion_site_symmetry_2
_geom_torsion_site_symmetry_3
_geom_torsion_site_symmetry_4
_geom_torsion_publ_flag
N1 C1 C2 C3 -178.18(13) . . . . ?
C6 C1 C2 C3 0.6(2) . . . . ?
C1 C2 C3 C4 -0.5(2) . . . . ?
C2 C3 C4 C5 0.1(3) . . . . ?
C3 C4 C5 C6 0.2(3) . . . . ?
C4 C5 C6 C7 179.34(16) . . . . ?
C4 C5 C6 C1 -0.1(2) . . . . ?
N1 C1 C6 C5 178.71(12) . . . . ?
C2 C1 C6 C5 -0.3(2) . . . . ?
N1 C1 C6 C7 -0.89(15) . . . . ?
C2 C1 C6 C7 -179.91(13) . . . . ?
C5 C6 C7 C8 -179.36(16) . . . . ?
C1 C6 C7 C8 0.15(15) . . . . ?
C6 C7 C8 N1 0.65(15) . . . . ?
C6 C7 C8 C9 -179.15(12) . . . . ?
C7 C8 C9 O1 8.0(2) . . . . ?
N1 C8 C9 O1 -171.75(12) . . . . ?
C7 C8 C9 N2 -173.35(13) . . . . ?
N1 C8 C9 N2 6.88(17) . . . . ?
N2 C10 C11 N1 46.54(17) . . . . ?
C2 C1 N1 C8 -179.79(13) . . . . ?
C6 C1 N1 C8 1.29(14) . . . . ?
C2 C1 N1 C11 -6.1(2) . . . . ?
C6 C1 N1 C11 175.00(12) . . . . ?
C7 C8 N1 C1 -1.23(14) . . . . ?
C9 C8 N1 C1 178.58(10) . . . . ?
C7 C8 N1 C11 -175.49(11) . . . . ?
C9 C8 N1 C11 4.33(18) . . . . ?
C10 C11 N1 C1 156.04(12) . . . . ?
C10 C11 N1 C8 -30.97(16) . . . . ?
O1 C9 N2 C12 -3.8(2) . . . . ?
C8 C9 N2 C12 177.66(13) . . . . ?
O1 C9 N2 C10 -169.37(14) . . . . ?
C8 C9 N2 C10 12.04(19) . . . . ?
C11 C10 N2 C9 -40.2(2) . . . . ?
C11 C10 N2 C12 153.92(15) . . . . ?

loop_
_cod_related_entry_id
_cod_related_entry_database
_cod_related_entry_code
1 ChemSpider 30653246
